data_4315666
loop_
_publ_author_name
'Choong-Sun Lim'
'Jennifer K. Schnobrich'
'Antek G. Wong-Foy'
'Adam J. Matzger'

_publ_contact_author_address 'Dept. of Chem., University of Michigan, 930 N. University, Ann Arbor, MI 48109'
_publ_contact_author_email matzger@umich.edu
_publ_contact_author_fax '(734) 647-4865'
_publ_contact_author_name 'Adam J. Matzger'
_publ_contact_author_phone '(734) 615-6627'
_publ_section_title
;
 Metal-Dependent Phase Selection in Coordination Polymers Derived from a
 C2v-Symmetric Tricarboxylate
;
_journal_name_full 'Inorganic Chemistry'
_journal_page_first 5271
_journal_page_last 5275
_journal_paper_doi 10.1021/ic100378p
_journal_volume 49
_journal_year 2010
_chemical_formula_moiety 'C30 H14 Co Cu2 O15'
_chemical_formula_sum 'C30 H14 Co Cu2 O15'
_chemical_formula_weight 800.42
_chemical_name_common CoCuBPTC-4
_chemical_name_systematic CoCuBPTC
_space_group_IT_number 194
_symmetry_cell_setting hexagonal
_symmetry_Int_Tables_number 194
_symmetry_space_group_name_Hall '-P 6c 2c'
_symmetry_space_group_name_H-M 'P 63/m m c'
_atom_sites_solution_hydrogens geom
_atom_sites_solution_primary direct
_atom_sites_solution_secondary difmap
_audit_creation_method SHELXL-97
_cell_angle_alpha 90.00
_cell_angle_beta 90.00
_cell_angle_gamma 120.00
_cell_formula_units_Z 6
_cell_length_a 18.431(14)
_cell_length_b 18.431(14)
_cell_length_c 40.52(4)
_cell_measurement_reflns_used 2053
_cell_measurement_temperature 253(2)
_cell_measurement_theta_max 50.9
_cell_measurement_theta_min 1.1
_cell_volume 11921(17)
_computing_cell_refinement CrystalClear
_computing_data_collection 'CrystalClear (Rigaku Inc., 2007)'
_computing_data_reduction CrystalClear
_computing_molecular_graphics 'CrystalStructure 4.0 (Rigaku, 2009)'
_computing_publication_material 'CrystalStructure 4.0'
_computing_structure_refinement 'SHELXL-97 (Sheldrick, 1997)'
_computing_structure_solution 'SHELXS-97 (Sheldrick, 1990)'
_diffrn_ambient_temperature 253(2)
_diffrn_detector_area_resol_mean 10.00
_diffrn_measured_fraction_theta_full 0.997
_diffrn_measured_fraction_theta_max 0.997
_diffrn_measurement_device_type 'Rigaku RAXIS-UNKNOWN'
_diffrn_measurement_method \w
_diffrn_radiation_monochromator graphite
_diffrn_radiation_probe x-ray
_diffrn_radiation_type CuK\a
_diffrn_radiation_wavelength 1.54180
_diffrn_reflns_av_R_equivalents 0.1109
_diffrn_reflns_av_sigmaI/netI 0.0853
_diffrn_reflns_limit_h_max 18
_diffrn_reflns_limit_h_min -18
_diffrn_reflns_limit_k_max 16
_diffrn_reflns_limit_k_min -18
_diffrn_reflns_limit_l_max 40
_diffrn_reflns_limit_l_min -30
_diffrn_reflns_number 27472
_diffrn_reflns_theta_full 50.50
_diffrn_reflns_theta_max 50.50
_diffrn_reflns_theta_min 2.18
_diffrn_source 'fine-focus sealed tube'
_exptl_absorpt_coefficient_mu 2.481
_exptl_absorpt_correction_T_max 0.9293
_exptl_absorpt_correction_T_min 0.7386
_exptl_absorpt_correction_type multi-scan
_exptl_absorpt_process_details
;
    Higashi, T. (1995). Program for Absorption Correction.
    Rigaku Corporation, Tokyo, Japan.
;
_exptl_crystal_colour blue
_exptl_crystal_density_diffrn 0.669
_exptl_crystal_density_method 'not measured'
_exptl_crystal_description hexagon
_exptl_crystal_F_000 2346
_exptl_crystal_recrystallization_method 'solvothermal reaction'
_exptl_crystal_size_max 0.13
_exptl_crystal_size_mid 0.13
_exptl_crystal_size_min 0.03
_refine_diff_density_max 0.983
_refine_diff_density_min -0.862
_refine_diff_density_rms 0.101
_refine_ls_extinction_method none
_refine_ls_goodness_of_fit_ref 1.018
_refine_ls_hydrogen_treatment riding
_refine_ls_matrix_type full
_refine_ls_number_parameters 130
_refine_ls_number_reflns 2389
_refine_ls_number_restraints 0
_refine_ls_restrained_S_all 1.018
_refine_ls_R_factor_all 0.1346
_refine_ls_R_factor_gt 0.0928
_refine_ls_shift/su_max 0.000
_refine_ls_shift/su_mean 0.000
_refine_ls_structure_factor_coef Fsqd
_refine_ls_weighting_details 'calc w=1/[\s^2^(Fo^2^)+(0.2000P)^2^+0.0000P] where P=(Fo^2^+2Fc^2^)/3'
_refine_ls_weighting_scheme calc
_refine_ls_wR_factor_gt 0.2710
_refine_ls_wR_factor_ref 0.2971
_reflns_number_gt 1542
_reflns_number_total 2389
_reflns_threshold_expression >2sigma(I)
_cod_data_source_file ic100378p_si_002_3.cif
_cod_data_source_block Compound-4
_cod_original_cell_volume 11922(17)
_cod_database_code 4315666

loop_
_symmetry_equiv_pos_as_xyz
'x, y, z'
'x-y, x, z+1/2'
'-y, x-y, z'
'-x, -y, z+1/2'
'-x+y, -x, z'
'y, -x+y, z+1/2'
'-x+y, y, z'
'y, x, z+1/2'
'x, x-y, z'
'x-y, -y, z+1/2'
'-y, -x, z'
'-x, -x+y, z+1/2'
'-x, -y, -z'
'-x+y, -x, -z-1/2'
'y, -x+y, -z'
'x, y, -z-1/2'
'x-y, x, -z'
'-y, x-y, -z-1/2'
'x-y, -y, -z'
'-y, -x, -z-1/2'
'-x, -x+y, -z'
'-x+y, y, -z-1/2'
'y, x, -z'
'x, x-y, -z-1/2'

loop_
_atom_site_label
_atom_site_type_symbol
_atom_site_fract_x
_atom_site_fract_y
_atom_site_fract_z
_atom_site_U_iso_or_equiv
_atom_site_adp_type
_atom_site_occupancy
_atom_site_symmetry_multiplicity
_atom_site_calc_flag
_atom_site_refinement_flags
_atom_site_disorder_assembly
_atom_site_disorder_group
Cu1 Cu 0.52393(4) 0.04786(8) 0.52601(4) 0.0765(8) Uani 1 2 d S . .
Co1 Co 0.88374(14) -0.05813(7) 0.2500 0.0709(9) Uani 1 4 d S . .
O1 O 0.6282(3) 0.1097(3) 0.50233(15) 0.0905(18) Uani 1 1 d . . .
O2 O 0.8778(5) 0.0095(4) 0.28475(18) 0.180(4) Uani 1 1 d . . .
O3 O 0.5715(5) 0.1429(10) 0.5666(4) 0.288(8) Uani 1 2 d S . .
O4 O 0.4115(3) -0.0264(3) 0.54332(13) 0.0849(16) Uani 1 1 d . . .
O11 O 0.6667 0.3333 0.5737(19) 0.50(6) Uani 1 6 d S . .
C1 C 0.6419(5) 0.0911(5) 0.4734(3) 0.088(3) Uani 1 1 d . . .
C2 C 0.7222(4) 0.1457(4) 0.4571(2) 0.077(2) Uani 1 1 d . . .
C3 C 0.7779(3) 0.2221(3) 0.4714(2) 0.074(3) Uani 1 2 d S . .
H3 H 0.7635 0.2365 0.4914 0.088 Uiso 1 2 calc SR . .
C4 C 0.7446(5) 0.1250(5) 0.42755(17) 0.078(2) Uani 1 1 d . . .
H4 H 0.7074 0.0746 0.4174 0.094 Uiso 1 1 calc R . .
C5 C 0.8220(3) 0.1780(3) 0.4124(3) 0.087(3) Uani 1 2 d S . .
C6 C 0.8460(4) 0.1540(4) 0.3820(3) 0.093(4) Uani 1 2 d S . .
C7 C 0.9168(8) 0.1973(9) 0.3694(3) 0.295(11) Uani 1 1 d . . .
H7 H 0.9564 0.2456 0.3801 0.354 Uiso 1 1 calc R . .
C8 C 0.9395(7) 0.1731(9) 0.3372(4) 0.258(9) Uani 1 1 d . . .
H8 H 0.9886 0.2120 0.3268 0.310 Uiso 1 1 calc R . .
C9 C 0.8961(3) 0.1039(3) 0.3240(3) 0.084(3) Uani 1 2 d S . .
C10 C 0.9232(4) 0.0768(4) 0.2957(3) 0.090(4) Uani 1 2 d S . .
H12 H 0.6667 0.3333 0.599(3) 0.01(3) Uiso 1 6 d S . .
H13 H 0.696(10) 0.348(5) 0.555(4) 0.16(7) Uiso 1 2 d S . .

loop_
_atom_site_aniso_label
_atom_site_aniso_U_11
_atom_site_aniso_U_22
_atom_site_aniso_U_33
_atom_site_aniso_U_23
_atom_site_aniso_U_13
_atom_site_aniso_U_12
Cu1 0.0714(10) 0.0704(12) 0.0875(14) -0.0022(8) -0.0011(4) 0.0352(6)
Co1 0.0920(18) 0.0726(13) 0.0546(15) 0.000 0.000 0.0460(9)
O1 0.069(3) 0.074(4) 0.120(5) -0.007(4) 0.019(3) 0.029(3)
O2 0.212(8) 0.119(5) 0.133(6) -0.059(5) 0.079(5) 0.026(5)
O3 0.352(15) 0.263(15) 0.220(15) -0.142(13) -0.071(7) 0.131(8)
O4 0.065(3) 0.069(4) 0.098(4) -0.008(3) 0.009(3) 0.016(3)
O11 0.52(7) 0.52(7) 0.46(13) 0.000 0.000 0.26(3)
C1 0.063(6) 0.045(5) 0.158(9) 0.016(6) 0.000(6) 0.028(5)
C2 0.050(5) 0.059(5) 0.111(6) -0.004(5) -0.001(5) 0.020(4)
C3 0.077(6) 0.077(6) 0.080(7) -0.003(3) 0.003(3) 0.048(7)
C4 0.077(5) 0.079(5) 0.075(5) -0.019(4) 0.010(4) 0.035(4)
C5 0.084(6) 0.084(6) 0.088(8) -0.025(3) 0.025(3) 0.038(7)
C6 0.062(5) 0.062(5) 0.124(10) -0.017(4) 0.017(4) 0.005(6)
C7 0.190(13) 0.203(13) 0.273(16) -0.165(12) 0.155(13) -0.067(10)
C8 0.108(9) 0.202(13) 0.271(16) -0.118(13) 0.094(9) -0.069(8)
C9 0.068(6) 0.068(6) 0.099(9) -0.010(4) 0.010(4) 0.022(7)
C10 0.092(8) 0.092(8) 0.093(11) 0.001(4) -0.001(4) 0.051(9)

loop_
_atom_type_symbol
_atom_type_description
_atom_type_scat_dispersion_real
_atom_type_scat_dispersion_imag
_atom_type_scat_source
C C 0.0181 0.0091 'International Tables Vol C Tables 4.2.6.8 and 6.1.1.4'
H H 0.0000 0.0000 'International Tables Vol C Tables 4.2.6.8 and 6.1.1.4'
Cu Cu -1.9646 0.5888 'International Tables Vol C Tables 4.2.6.8 and 6.1.1.4'
Co Co -2.3653 3.6143 'International Tables Vol C Tables 4.2.6.8 and 6.1.1.4'
O O 0.0492 0.0322 'International Tables Vol C Tables 4.2.6.8 and 6.1.1.4'

loop_
_geom_angle_atom_site_label_1
_geom_angle_atom_site_label_2
_geom_angle_atom_site_label_3
_geom_angle
_geom_angle_site_symmetry_1
_geom_angle_site_symmetry_3
_geom_angle_publ_flag
O1 Cu1 O1 89.0(3) . 7_655 ?
O1 Cu1 O4 170.4(2) . . ?
O1 Cu1 O4 89.5(2) 7_655 . ?
O1 Cu1 O4 89.5(2) . 7_655 ?
O1 Cu1 O4 170.4(2) 7_655 7_655 ?
O4 Cu1 O4 90.4(3) . 7_655 ?
O1 Cu1 O3 91.1(4) . . ?
O1 Cu1 O3 91.1(4) 7_655 . ?
O4 Cu1 O3 98.5(4) . . ?
O4 Cu1 O3 98.5(4) 7_655 . ?
O1 Cu1 Cu1 84.12(19) . 13_656 ?
O1 Cu1 Cu1 84.11(19) 7_655 13_656 ?
O4 Cu1 Cu1 86.25(17) . 13_656 ?
O4 Cu1 Cu1 86.25(17) 7_655 13_656 ?
O3 Cu1 Cu1 173.3(5) . 13_656 ?
O2 Co1 O2 174.4(5) . 24_546 ?
O2 Co1 O2 85.3(5) . 9_545 ?
O2 Co1 O2 94.4(5) 24_546 9_545 ?
O2 Co1 O2 94.4(5) . 16_556 ?
O2 Co1 O2 85.3(5) 24_546 16_556 ?
O2 Co1 O2 174.4(5) 9_545 16_556 ?
C1 O1 Cu1 124.6(5) . . ?
C10 O2 Co1 135.7(9) . . ?
C1 O4 Cu1 120.6(5) 13_656 . ?
H12 O11 H13 148(9) . . ?
O4 C1 O1 124.3(8) 13_656 . ?
O4 C1 C2 116.1(9) 13_656 . ?
O1 C1 C2 119.6(8) . . ?
C4 C2 C3 118.1(8) . . ?
C4 C2 C1 122.6(8) . . ?
C3 C2 C1 119.3(8) . . ?
C2 C3 C2 122.5(10) . 11_665 ?
C2 C3 H3 118.8 . . ?
C2 C3 H3 118.8 11_665 . ?
C2 C4 C5 121.8(7) . . ?
C2 C4 H4 119.1 . . ?
C5 C4 H4 119.1 . . ?
C4 C5 C4 117.6(9) . 11_665 ?
C4 C5 C6 121.2(4) . . ?
C4 C5 C6 121.2(4) 11_665 . ?
C7 C6 C7 114.6(14) . 11_665 ?
C7 C6 C5 122.3(7) . . ?
C7 C6 C5 122.3(7) 11_665 . ?
C6 C7 C8 121.5(11) . . ?
C6 C7 H7 119.2 . . ?
C8 C7 H7 119.2 . . ?
C9 C8 C7 123.4(11) . . ?
C9 C8 H8 118.3 . . ?
C7 C8 H8 118.3 . . ?
C8 C9 C8 113.7(14) . 11_665 ?
C8 C9 C10 123.2(7) . . ?
C8 C9 C10 123.2(7) 11_665 . ?
O2 C10 O2 122.9(14) 11_665 . ?
O2 C10 C9 118.5(7) 11_665 . ?
O2 C10 C9 118.5(7) . . ?

loop_
_geom_bond_atom_site_label_1
_geom_bond_atom_site_label_2
_geom_bond_distance
_geom_bond_site_symmetry_2
_geom_bond_publ_flag
Cu1 O1 1.930(5) . ?
Cu1 O1 1.930(5) 7_655 ?
Cu1 O4 1.956(5) . ?
Cu1 O4 1.956(5) 7_655 ?
Cu1 O3 2.239(12) . ?
Cu1 Cu1 2.604(3) 13_656 ?
Co1 O2 1.919(6) . ?
Co1 O2 1.919(6) 24_546 ?
Co1 O2 1.919(6) 9_545 ?
Co1 O2 1.919(6) 16_556 ?
O1 C1 1.284(10) . ?
O2 C10 1.182(8) . ?
O4 C1 1.293(10) 13_656 ?
O11 H12 1.03(11) . ?
O11 H13 0.9(2) . ?
C1 O4 1.293(10) 13_656 ?
C1 C2 1.466(10) . ?
C2 C4 1.380(9) . ?
C2 C3 1.388(8) . ?
C3 C2 1.388(8) 11_665 ?
C3 H3 0.9300 . ?
C4 C5 1.404(8) . ?
C4 H4 0.9300 . ?
C5 C4 1.404(8) 11_665 ?
C5 C6 1.450(14) . ?
C6 C7 1.249(11) . ?
C6 C7 1.249(11) 11_665 ?
C7 C8 1.503(14) . ?
C7 H7 0.9300 . ?
C8 C9 1.239(12) . ?
C8 H8 0.9300 . ?
C9 C8 1.239(12) 11_665 ?
C9 C10 1.435(15) . ?
C10 O2 1.182(8) 11_665 ?

loop_
_geom_torsion_atom_site_label_1
_geom_torsion_atom_site_label_2
_geom_torsion_atom_site_label_3
_geom_torsion_atom_site_label_4
_geom_torsion
_geom_torsion_site_symmetry_1
_geom_torsion_site_symmetry_2
_geom_torsion_site_symmetry_3
_geom_torsion_site_symmetry_4
_geom_torsion_publ_flag
O1 Cu1 O1 C1 -83.4(6) 7_655 . . . ?
O4 Cu1 O1 C1 -2.4(16) . . . . ?
O4 Cu1 O1 C1 87.1(6) 7_655 . . . ?
O3 Cu1 O1 C1 -174.4(7) . . . . ?
Cu1 Cu1 O1 C1 0.8(6) 13_656 . . . ?
O2 Co1 O2 C10 -158.3(14) 24_546 . . . ?
O2 Co1 O2 C10 114.3(13) 9_545 . . . ?
O2 Co1 O2 C10 -71.4(15) 16_556 . . . ?
O1 Cu1 O4 C1 5.2(15) . . . 13_656 ?
O1 Cu1 O4 C1 86.1(5) 7_655 . . 13_656 ?
O4 Cu1 O4 C1 -84.2(6) 7_655 . . 13_656 ?
O3 Cu1 O4 C1 177.2(6) . . . 13_656 ?
Cu1 Cu1 O4 C1 2.0(5) 13_656 . . 13_656 ?
Cu1 O1 C1 O4 -2.7(11) . . . 13_656 ?
Cu1 O1 C1 C2 176.5(4) . . . . ?
O4 C1 C2 C4 -7.7(10) 13_656 . . . ?
O1 C1 C2 C4 173.0(7) . . . . ?
O4 C1 C2 C3 171.1(7) 13_656 . . . ?
O1 C1 C2 C3 -8.2(11) . . . . ?
C4 C2 C3 C2 0.2(14) . . . 11_665 ?
C1 C2 C3 C2 -178.6(6) . . . 11_665 ?
C3 C2 C4 C5 1.4(12) . . . . ?
C1 C2 C4 C5 -179.8(8) . . . . ?
C2 C4 C5 C4 -3.0(16) . . . 11_665 ?
C2 C4 C5 C6 177.5(9) . . . . ?
C4 C5 C6 C7 -174.7(15) . . . . ?
C4 C5 C6 C7 6(2) 11_665 . . . ?
C4 C5 C6 C7 -6(2) . . . 11_665 ?
C4 C5 C6 C7 174.7(15) 11_665 . . 11_665 ?
C7 C6 C7 C8 13(3) 11_665 . . . ?
C5 C6 C7 C8 -177.6(14) . . . . ?
C6 C7 C8 C9 -12(3) . . . . ?
C7 C8 C9 C8 9(3) . . . 11_665 ?
C7 C8 C9 C10 -171.5(15) . . . . ?
Co1 O2 C10 O2 2(3) . . . 11_665 ?
Co1 O2 C10 C9 -176.5(8) . . . . ?
C8 C9 C10 O2 1(2) . . . 11_665 ?
C8 C9 C10 O2 -179.5(15) 11_665 . . 11_665 ?
C8 C9 C10 O2 179.5(15) . . . . ?
C8 C9 C10 O2 -1(2) 11_665 . . . ?

loop_
_platon_squeeze_void_nr
_platon_squeeze_void_average_x
_platon_squeeze_void_average_y
_platon_squeeze_void_average_z
_platon_squeeze_void_volume
_platon_squeeze_void_count_electrons
_platon_squeeze_void_content
1 -0.033 -0.023 0.000 7996 2162 ' '
